data_2230686
loop_
_publ_author_name
'Olmstead, Marilyn M.'
'Boyce, David W.'
'Bria, Lauren E.'

_publ_section_title
;
 Di-\m-oxido-bis[(1,4,8,11-tetraazacyclotetradecane-\k^4^<i>N</i>,<i>N</i>',<i>N</i>'',<i>N</i>''')dimanganese(III,IV)]
 bis(tetraphenylborate) chloride acetonitrile disolvate
;
_journal_coeditor_code HG5039
_journal_issue 7
_journal_name_full 'Acta Crystallographica Section E'
_journal_page_first m824
_journal_page_last m825
_journal_paper_doi 10.1107/S1600536811019829
_journal_volume 67
_journal_year 2011
_chemical_formula_iupac '[Mn2 O2 (C10 H24 N4)2] (C24 H20 B)2 Cl, 2C2 H3 N'
_chemical_formula_moiety 'C20 H48 Mn2 N8 O2 3+, 2(C24 H20 B -), Cl -, 2(C2 H3 N)'
_chemical_formula_sum 'C72 H94 B2 Cl Mn2 N10 O2'
_chemical_formula_weight 1298.52
_chemical_name_systematic
;
Di-\m-oxido-bis[(1,4,8,11-tetraazacyclotetradecane-
\k^4^<i>N</i>,<i>N</i>',<i>N</i>'',<i>N</i>''')dimanganese(III,IV)]
bis(tetraphenylborate) chloride acetonitrile disolvate
;
_space_group_IT_number 2
_symmetry_cell_setting triclinic
_symmetry_space_group_name_Hall '-P 1'
_symmetry_space_group_name_H-M 'P -1'
_atom_sites_solution_hydrogens geom
_atom_sites_solution_primary direct
_atom_sites_solution_secondary difmap
_audit_creation_method SHELXL-97
_cell_angle_alpha 104.136(3)
_cell_angle_beta 97.697(3)
_cell_angle_gamma 107.627(3)
_cell_formula_units_Z 1
_cell_length_a 11.437(2)
_cell_length_b 11.713(2)
_cell_length_c 13.967(3)
_cell_measurement_reflns_used 3568
_cell_measurement_temperature 90(2)
_cell_measurement_theta_max 24.6
_cell_measurement_theta_min 2.76
_cell_volume 1684.9(6)
_computing_cell_refinement 'SAINT (Bruker, 2007)'
_computing_data_collection 'APEX2 (Bruker, 2007)'
_computing_data_reduction 'SAINT (Bruker, 2007)'
_computing_molecular_graphics 'XP in SHELXTL (Sheldrick, 2008)'
_computing_publication_material 'SHELXL97 (Sheldrick, 2008)'
_computing_structure_refinement 'SHELXL97 (Sheldrick, 2008)'
_computing_structure_solution 'SHELXS97 (Sheldrick, 2008)'
_diffrn_ambient_temperature 90(2)
_diffrn_detector_area_resol_mean 8.3
_diffrn_measured_fraction_theta_full 0.999
_diffrn_measured_fraction_theta_max 0.999
_diffrn_measurement_device_type 'Bruker SMART APEXII'
_diffrn_measurement_method \w
_diffrn_radiation_monochromator graphite
_diffrn_radiation_source 'fine-focus sealed tube'
_diffrn_radiation_type MoK\a
_diffrn_radiation_wavelength 0.71073
_diffrn_reflns_av_R_equivalents 0.0637
_diffrn_reflns_av_sigmaI/netI 0.0730
_diffrn_reflns_limit_h_max 13
_diffrn_reflns_limit_h_min -13
_diffrn_reflns_limit_k_max 14
_diffrn_reflns_limit_k_min -14
_diffrn_reflns_limit_l_max 16
_diffrn_reflns_limit_l_min -16
_diffrn_reflns_number 17931
_diffrn_reflns_theta_full 25.25
_diffrn_reflns_theta_max 25.25
_diffrn_reflns_theta_min 2.76
_exptl_absorpt_coefficient_mu 0.468
_exptl_absorpt_correction_T_max 0.972
_exptl_absorpt_correction_T_min 0.952
_exptl_absorpt_correction_type multi-scan
_exptl_absorpt_process_details '(SADABS; Sheldrick, 1996)'
_exptl_crystal_colour red
_exptl_crystal_density_diffrn 1.280
_exptl_crystal_density_method 'not measured'
_exptl_crystal_description block
_exptl_crystal_F_000 689
_exptl_crystal_size_max 0.15
_exptl_crystal_size_mid 0.11
_exptl_crystal_size_min 0.08
_refine_diff_density_max 0.544
_refine_diff_density_min -0.806
_refine_ls_extinction_method none
_refine_ls_goodness_of_fit_ref 1.034
_refine_ls_hydrogen_treatment constr
_refine_ls_matrix_type full
_refine_ls_number_parameters 433
_refine_ls_number_reflns 6092
_refine_ls_number_restraints 258
_refine_ls_restrained_S_all 1.068
_refine_ls_R_factor_all 0.0977
_refine_ls_R_factor_gt 0.0605
_refine_ls_shift/su_max 0.007
_refine_ls_shift/su_mean 0.000
_refine_ls_structure_factor_coef Fsqd
_refine_ls_weighting_details 'calc w=1/[\s^2^(Fo^2^)+(0.0800P)^2^+1.3759P] where P=(Fo^2^+2Fc^2^)/3'
_refine_ls_weighting_scheme calc
_refine_ls_wR_factor_gt 0.1483
_refine_ls_wR_factor_ref 0.1726
_reflns_number_gt 4083
_reflns_number_total 6092
_reflns_threshold_expression I>2\s(I)
_cod_data_source_file hg5039.cif
_cod_data_source_block I
_cod_database_code 2230686
_cod_database_fobs_code 2230686

loop_
_symmetry_equiv_pos_as_xyz
'x, y, z'
'-x, -y, -z'

loop_
_atom_site_type_symbol
_atom_site_label
_atom_site_fract_x
_atom_site_fract_y
_atom_site_fract_z
_atom_site_U_iso_or_equiv
_atom_site_adp_type
_atom_site_calc_flag
_atom_site_refinement_flags
_atom_site_occupancy
_atom_site_symmetry_multiplicity
_atom_site_disorder_assembly
_atom_site_disorder_group
Cl Cl1 0.5000 0.5000 0.5000 0.0774(7) Uani d S 1 2 . .
Mn Mn1 0.11925(5) 0.50038(5) 0.50106(5) 0.0434(2) Uani d U 1 1 . .
O O1 -0.0251(3) 0.4058(2) 0.5257(2) 0.0480(8) Uani d U 1 1 . .
N N1 0.2187(3) 0.6175(4) 0.6555(4) 0.0738(14) Uani d U 1 1 . .
H H1 0.1742 0.6709 0.6738 0.089 Uiso calc R 1 1 . .
N N2 0.2773(3) 0.6205(3) 0.4709(3) 0.0509(10) Uani d U 1 1 . .
H H2 0.3380 0.5826 0.4695 0.061 Uiso calc R 1 1 . .
N N3 0.0891(3) 0.3830(3) 0.3463(2) 0.0357(7) Uani d U 1 1 . .
H H3 0.0049 0.3316 0.3296 0.043 Uiso calc R 1 1 . .
N N4 0.2090(3) 0.3743(3) 0.5289(3) 0.0579(11) Uani d U 1 1 . .
H H4 0.2942 0.4107 0.5312 0.069 Uiso calc R 1 1 . .
C C1 0.3437(4) 0.7009(5) 0.6530(4) 0.0686(15) Uani d U 1 1 . .
H H1B 0.4048 0.6565 0.6528 0.082 Uiso calc R 1 1 . .
H H1C 0.3751 0.7765 0.7130 0.082 Uiso calc R 1 1 . .
C C2 0.3272(5) 0.7373(4) 0.5578(4) 0.0658(15) Uani d U 1 1 . .
H H2A 0.2677 0.7837 0.5590 0.079 Uiso calc R 1 1 . .
H H2B 0.4090 0.7923 0.5518 0.079 Uiso calc R 1 1 . .
C C3 0.2571(4) 0.6510(4) 0.3745(3) 0.0479(11) Uani d U 1 1 . .
H H3A 0.3327 0.7201 0.3744 0.058 Uiso calc R 1 1 . .
H H3B 0.1850 0.6811 0.3705 0.058 Uiso calc R 1 1 . .
C C4 0.2318(4) 0.5416(4) 0.2834(4) 0.0547(12) Uani d U 1 1 . .
H H4A 0.2972 0.5034 0.2925 0.066 Uiso calc R 1 1 . .
H H4B 0.2384 0.5720 0.2234 0.066 Uiso calc R 1 1 . .
C C5 0.1037(4) 0.4420(4) 0.2635(3) 0.0538(12) Uani d U 1 1 . .
H H5A 0.0381 0.4802 0.2554 0.065 Uiso calc R 1 1 . .
H H5B 0.0903 0.3760 0.1991 0.065 Uiso calc R 1 1 . .
C C6 0.1589(4) 0.2975(4) 0.3453(4) 0.0594(13) Uani d U 1 1 . .
H H6A 0.2471 0.3397 0.3428 0.071 Uiso calc R 1 1 . .
H H6B 0.1202 0.2226 0.2849 0.071 Uiso calc R 1 1 . .
C C7 0.1555(4) 0.2593(4) 0.4390(4) 0.0676(15) Uani d U 1 1 . .
H H7A 0.2054 0.2038 0.4417 0.081 Uiso calc R 1 1 . .
H H7B 0.0676 0.2123 0.4393 0.081 Uiso calc R 1 1 . .
C C8 0.1982(4) 0.3418(5) 0.6219(4) 0.0695(16) Uani d U 1 1 . .
H H8A 0.2278 0.2704 0.6209 0.083 Uiso calc R 1 1 . .
H H8B 0.1086 0.3145 0.6256 0.083 Uiso calc R 1 1 . .
C C9 0.2735(5) 0.4502(5) 0.7142(4) 0.0677(15) Uani d U 1 1 . .
H H9A 0.3608 0.4829 0.7057 0.081 Uiso calc R 1 1 . .
H H9B 0.2770 0.4181 0.7735 0.081 Uiso calc R 1 1 . .
C C10 0.2253(6) 0.5587(6) 0.7381(6) 0.098(2) Uani d U 1 1 . .
H H10A 0.1403 0.5281 0.7515 0.117 Uiso calc R 1 1 . .
H H10B 0.2812 0.6235 0.8006 0.117 Uiso calc R 1 1 . .
B B1 0.2591(4) -0.1045(4) 0.1854(3) 0.0326(9) Uani d . 1 1 . .
C C11 0.3193(5) 0.0254(4) 0.1481(3) 0.0315(16) Uani d PGU 0.542(4) 1 A 1
C C12 0.3289(5) 0.1438(5) 0.2064(3) 0.0257(15) Uani d PGU 0.542(4) 1 A 1
H H12 0.3015 0.1535 0.2682 0.031 Uiso calc PR 0.542(4) 1 A 1
C C13 0.3786(5) 0.2481(4) 0.1743(4) 0.0308(17) Uani d PGU 0.542(4) 1 A 1
H H13 0.3852 0.3291 0.2141 0.037 Uiso calc PR 0.542(4) 1 A 1
C C14 0.4187(5) 0.2339(4) 0.0838(4) 0.0334(15) Uani d PGU 0.542(4) 1 A 1
H H14 0.4527 0.3051 0.0618 0.040 Uiso calc PR 0.542(4) 1 A 1
C C15 0.4090(4) 0.1154(4) 0.0255(3) 0.0401(16) Uani d PGU 0.542(4) 1 A 1
H H15 0.4364 0.1057 -0.0363 0.048 Uiso calc PR 0.542(4) 1 A 1
C C16 0.3593(5) 0.0112(3) 0.0577(3) 0.0356(15) Uani d PGU 0.542(4) 1 A 1
H H16 0.3527 -0.0698 0.0178 0.043 Uiso calc PR 0.542(4) 1 A 1
C C11B 0.3432(5) 0.0282(5) 0.1656(4) 0.0263(17) Uani d PGU 0.458(4) 1 A 2
C C12B 0.2979(5) 0.1267(7) 0.1898(5) 0.0306(19) Uani d PGU 0.458(4) 1 A 2
H H12B 0.2276 0.1178 0.2203 0.037 Uiso calc PR 0.458(4) 1 A 2
C C13B 0.3555(6) 0.2381(5) 0.1693(5) 0.0330(19) Uani d PGU 0.458(4) 1 A 2
H H13B 0.3245 0.3054 0.1858 0.040 Uiso calc PR 0.458(4) 1 A 2
C C14B 0.4583(5) 0.2511(4) 0.1246(4) 0.0325(18) Uani d PGU 0.458(4) 1 A 2
H H14B 0.4977 0.3273 0.1106 0.039 Uiso calc PR 0.458(4) 1 A 2
C C15B 0.5037(5) 0.1527(5) 0.1004(4) 0.0371(17) Uani d PGU 0.458(4) 1 A 2
H H15B 0.5740 0.1615 0.0698 0.045 Uiso calc PR 0.458(4) 1 A 2
C C16B 0.4461(5) 0.0412(4) 0.1209(4) 0.0309(16) Uani d PGU 0.458(4) 1 A 2
H H16B 0.4771 -0.0261 0.1043 0.037 Uiso calc PR 0.458(4) 1 A 2
C C17 0.3410(3) -0.1988(3) 0.1658(3) 0.0321(8) Uani d . 1 1 A .
C C18 0.4455(4) -0.1898(4) 0.2359(3) 0.0385(9) Uani d . 1 1 . .
H H18 0.4718 -0.1249 0.2987 0.046 Uiso calc R 1 1 A .
C C19 0.5126(4) -0.2704(4) 0.2186(3) 0.0434(10) Uani d . 1 1 A .
H H19 0.5823 -0.2602 0.2694 0.052 Uiso calc R 1 1 . .
C C20 0.4795(4) -0.3655(4) 0.1283(3) 0.0413(9) Uani d . 1 1 . .
H H20 0.5247 -0.4216 0.1163 0.050 Uiso calc R 1 1 A .
C C21 0.3785(4) -0.3764(3) 0.0563(3) 0.0387(9) Uani d . 1 1 A .
H H21 0.3543 -0.4401 -0.0071 0.046 Uiso calc R 1 1 . .
C C22 0.3121(3) -0.2956(3) 0.0752(3) 0.0350(9) Uani d . 1 1 . .
H H22 0.2427 -0.3065 0.0238 0.042 Uiso calc R 1 1 A .
C C23 0.1172(3) -0.1789(3) 0.1131(3) 0.0338(8) Uani d . 1 1 A .
C C24 0.0576(4) -0.1332(4) 0.0454(3) 0.0405(9) Uani d . 1 1 . .
H H24 0.1015 -0.0532 0.0393 0.049 Uiso calc R 1 1 A .
C C25 -0.0642(4) -0.2001(4) -0.0140(3) 0.0444(10) Uani d . 1 1 A .
H H25 -0.1010 -0.1655 -0.0595 0.053 Uiso calc R 1 1 . .
C C26 -0.1310(4) -0.3161(4) -0.0067(3) 0.0428(10) Uani d . 1 1 . .
H H26 -0.2145 -0.3611 -0.0458 0.051 Uiso calc R 1 1 A .
C C27 -0.0750(4) -0.3662(4) 0.0581(3) 0.0403(9) Uani d . 1 1 A .
H H27 -0.1190 -0.4469 0.0626 0.048 Uiso calc R 1 1 . .
C C28 0.0459(3) -0.2981(3) 0.1165(3) 0.0357(9) Uani d . 1 1 . .
H H28 0.0822 -0.3340 0.1611 0.043 Uiso calc R 1 1 A .
C C29 0.2486(3) -0.0639(3) 0.3049(3) 0.0291(8) Uani d . 1 1 A .
C C30 0.1384(3) -0.0995(3) 0.3392(3) 0.0341(8) Uani d . 1 1 . .
H H30 0.0621 -0.1500 0.2908 0.041 Uiso calc R 1 1 A .
C C31 0.1344(4) -0.0647(3) 0.4414(3) 0.0393(9) Uani d . 1 1 A .
H H31 0.0564 -0.0909 0.4608 0.047 Uiso calc R 1 1 . .
C C32 0.2429(4) 0.0075(3) 0.5140(3) 0.0380(9) Uani d . 1 1 . .
H H32 0.2413 0.0289 0.5838 0.046 Uiso calc R 1 1 A .
C C33 0.3534(4) 0.0479(3) 0.4835(3) 0.0373(9) Uani d . 1 1 A .
H H33 0.4290 0.0997 0.5323 0.045 Uiso calc R 1 1 . .
C C34 0.3548(3) 0.0130(3) 0.3813(3) 0.0353(9) Uani d . 1 1 . .
H H34 0.4325 0.0432 0.3624 0.042 Uiso calc R 1 1 A .
N N5 0.1329(9) 0.8609(9) 0.7468(7) 0.053(2) Uiso d P 0.50 1 B 1
C C35 0.1548(8) 0.9672(8) 0.7751(6) 0.0402(18) Uiso d P 0.50 1 B 1
C C36 0.1803(8) 1.0976(8) 0.8123(7) 0.050(2) Uiso d P 0.50 1 B 1
H H36A 0.1058 1.1123 0.8322 0.076 Uiso calc PR 0.50 1 B 1
H H36B 0.2014 1.1365 0.7593 0.076 Uiso calc PR 0.50 1 B 1
H H36C 0.2514 1.1346 0.8713 0.076 Uiso calc PR 0.50 1 B 1
N N5B 0.1679(8) 0.8389(8) 0.7379(6) 0.047(2) Uiso d P 0.50 1 C 2
C C35B 0.2034(8) 0.9323(8) 0.7992(6) 0.0432(19) Uiso d P 0.50 1 C 2
C C36B 0.2519(9) 1.0513(9) 0.8797(7) 0.059(2) Uiso d P 0.50 1 C 2
H H36D 0.2796 1.0372 0.9440 0.088 Uiso calc PR 0.50 1 C 2
H H36E 0.1856 1.0877 0.8854 0.088 Uiso calc PR 0.50 1 C 2
H H36F 0.3234 1.1091 0.8641 0.088 Uiso calc PR 0.50 1 C 2

loop_
_atom_site_aniso_label
_atom_site_aniso_U_11
_atom_site_aniso_U_22
_atom_site_aniso_U_33
_atom_site_aniso_U_12
_atom_site_aniso_U_13
_atom_site_aniso_U_23
Cl1 0.0257(8) 0.0762(12) 0.1513(19) 0.0152(8) 0.0083(9) 0.0805(13)
Mn1 0.0283(3) 0.0300(3) 0.0637(4) -0.0002(2) -0.0153(3) 0.0263(3)
O1 0.0452(16) 0.0273(13) 0.0557(17) -0.0017(12) -0.0218(13) 0.0209(13)
N1 0.034(2) 0.083(3) 0.134(4) 0.026(2) 0.020(2) 0.079(3)
N2 0.0361(18) 0.0423(19) 0.070(2) 0.0029(15) -0.0116(17) 0.0352(18)
N3 0.0269(16) 0.0314(16) 0.0460(19) 0.0098(13) 0.0047(14) 0.0092(14)
N4 0.0307(18) 0.045(2) 0.097(3) 0.0030(15) -0.0096(18) 0.045(2)
C1 0.032(2) 0.086(4) 0.081(3) 0.002(2) -0.006(2) 0.047(3)
C2 0.052(3) 0.049(3) 0.065(3) -0.020(2) -0.023(2) 0.030(2)
C3 0.043(2) 0.041(2) 0.065(3) 0.0157(19) 0.001(2) 0.029(2)
C4 0.051(3) 0.047(2) 0.078(3) 0.020(2) 0.034(2) 0.026(2)
C5 0.061(3) 0.054(3) 0.040(2) 0.010(2) 0.019(2) 0.013(2)
C6 0.041(2) 0.039(2) 0.094(4) 0.019(2) 0.011(2) 0.009(2)
C7 0.044(3) 0.032(2) 0.120(4) 0.011(2) -0.013(3) 0.030(3)
C8 0.037(2) 0.070(3) 0.115(4) 0.012(2) -0.001(3) 0.070(3)
C9 0.068(3) 0.092(4) 0.089(4) 0.053(3) 0.035(3) 0.068(3)
C10 0.099(4) 0.115(4) 0.154(5) 0.072(4) 0.082(4) 0.100(4)
B1 0.033(2) 0.026(2) 0.032(2) 0.0078(18) 0.0034(18) 0.0023(18)
C11 0.020(3) 0.033(3) 0.030(3) 0.006(2) -0.005(2) 0.001(2)
C12 0.014(3) 0.028(3) 0.027(3) 0.005(2) -0.007(2) 0.006(2)
C13 0.021(3) 0.030(3) 0.036(3) 0.007(2) -0.005(3) 0.007(3)
C14 0.025(3) 0.039(3) 0.038(3) 0.010(2) 0.000(3) 0.022(2)
C15 0.035(3) 0.046(3) 0.042(3) 0.018(3) 0.007(3) 0.015(3)
C16 0.034(3) 0.037(3) 0.034(3) 0.013(2) 0.006(2) 0.010(2)
C11B 0.028(3) 0.028(3) 0.021(3) 0.012(2) -0.006(3) 0.009(2)
C12B 0.023(3) 0.030(3) 0.027(3) 0.006(3) -0.011(3) 0.002(3)
C13B 0.024(3) 0.032(3) 0.034(3) 0.010(3) -0.010(3) 0.005(3)
C14B 0.033(3) 0.033(3) 0.024(3) 0.005(3) -0.006(3) 0.009(3)
C15B 0.037(3) 0.039(3) 0.032(3) 0.010(3) 0.007(3) 0.010(3)
C16B 0.033(3) 0.032(3) 0.027(3) 0.014(3) 0.003(3) 0.006(3)
C17 0.0302(19) 0.0253(18) 0.035(2) 0.0055(15) 0.0050(16) 0.0053(15)
C18 0.034(2) 0.036(2) 0.038(2) 0.0101(17) 0.0039(17) 0.0038(17)
C19 0.038(2) 0.044(2) 0.047(2) 0.0149(19) 0.0024(18) 0.014(2)
C20 0.043(2) 0.035(2) 0.049(2) 0.0177(18) 0.0129(19) 0.0111(19)
C21 0.042(2) 0.0259(19) 0.043(2) 0.0102(17) 0.0102(18) 0.0023(17)
C22 0.032(2) 0.0282(19) 0.037(2) 0.0063(16) 0.0026(16) 0.0037(16)
C23 0.038(2) 0.0288(19) 0.0294(19) 0.0145(17) 0.0036(16) -0.0010(15)
C24 0.045(2) 0.032(2) 0.038(2) 0.0120(18) -0.0007(18) 0.0047(17)
C25 0.045(2) 0.042(2) 0.039(2) 0.018(2) -0.0056(18) 0.0048(18)
C26 0.036(2) 0.039(2) 0.038(2) 0.0102(18) -0.0070(18) -0.0029(18)
C27 0.037(2) 0.032(2) 0.042(2) 0.0108(17) -0.0014(18) -0.0001(17)
C28 0.032(2) 0.032(2) 0.035(2) 0.0112(16) -0.0029(16) 0.0024(16)
C29 0.0282(19) 0.0228(17) 0.034(2) 0.0090(15) 0.0036(15) 0.0065(15)
C30 0.031(2) 0.0270(18) 0.040(2) 0.0086(16) 0.0029(16) 0.0073(16)
C31 0.042(2) 0.033(2) 0.051(2) 0.0133(18) 0.0187(19) 0.0204(18)
C32 0.056(3) 0.035(2) 0.031(2) 0.0222(19) 0.0103(18) 0.0146(17)
C33 0.037(2) 0.036(2) 0.033(2) 0.0134(17) -0.0016(17) 0.0041(17)
C34 0.032(2) 0.035(2) 0.033(2) 0.0094(16) 0.0041(16) 0.0040(16)

loop_
_atom_type_symbol
_atom_type_description
_atom_type_scat_dispersion_real
_atom_type_scat_dispersion_imag
_atom_type_scat_source
C C 0.0033 0.0016 'International Tables Vol C Tables 4.2.6.8 and 6.1.1.4'
H H 0.0000 0.0000 'International Tables Vol C Tables 4.2.6.8 and 6.1.1.4'
B B 0.0013 0.0007 'International Tables Vol C Tables 4.2.6.8 and 6.1.1.4'
N N 0.0061 0.0033 'International Tables Vol C Tables 4.2.6.8 and 6.1.1.4'
Mn Mn 0.3368 0.7283 'International Tables Vol C Tables 4.2.6.8 and 6.1.1.4'
O O 0.0106 0.0060 'International Tables Vol C Tables 4.2.6.8 and 6.1.1.4'
Cl Cl 0.1484 0.1585 'International Tables Vol C Tables 4.2.6.8 and 6.1.1.4'

loop_
_geom_angle_atom_site_label_1
_geom_angle_atom_site_label_2
_geom_angle_atom_site_label_3
_geom_angle_site_symmetry_1
_geom_angle_site_symmetry_3
_geom_angle
_geom_angle_publ_flag
O1 Mn1 O1 . 2_566 83.18(11) ?
O1 Mn1 N1 . . 100.05(14) ?
O1 Mn1 N2 . . 174.88(13) ?
O1 Mn1 N3 . . 95.63(12) ?
O1 Mn1 N4 . . 90.76(13) ?
O1 Mn1 N1 2_566 . 97.81(13) ?
O1 Mn1 N2 2_566 . 91.73(13) ?
O1 Mn1 N3 2_566 . 97.79(12) ?
O1 Mn1 N4 2_566 . 173.47(12) ?
N1 Mn1 N2 . . 80.14(14) ?
N1 Mn1 N3 . . 159.04(14) ?
N1 Mn1 N4 . . 85.59(15) ?
N2 Mn1 N3 . . 85.49(13) ?
N2 Mn1 N4 . . 94.35(14) ?
N3 Mn1 N4 . . 80.34(14) ?
Mn1 O1 Mn1 . 2_566 96.82(11) ?
C1 N1 C10 . . 112.3(4) ?
C1 N1 Mn1 . . 108.9(3) ?
C10 N1 Mn1 . . 119.8(4) ?
C1 N1 H1 . . 104.8 ?
C10 N1 H1 . . 104.8 ?
Mn1 N1 H1 . . 104.8 ?
C3 N2 C2 . . 110.2(3) ?
C3 N2 Mn1 . . 116.2(2) ?
C2 N2 Mn1 . . 107.2(3) ?
C3 N2 H2 . . 107.7 ?
C2 N2 H2 . . 107.7 ?
Mn1 N2 H2 . . 107.7 ?
C6 N3 C5 . . 112.2(3) ?
C6 N3 Mn1 . . 109.4(3) ?
C5 N3 Mn1 . . 119.7(2) ?
C6 N3 H3 . . 104.7 ?
C5 N3 H3 . . 104.7 ?
Mn1 N3 H3 . . 104.7 ?
C8 N4 C7 . . 110.7(4) ?
C8 N4 Mn1 . . 115.8(3) ?
C7 N4 Mn1 . . 106.5(2) ?
C8 N4 H4 . . 107.8 ?
C7 N4 H4 . . 107.8 ?
Mn1 N4 H4 . . 107.8 ?
N1 C1 C2 . . 106.8(4) ?
N1 C1 H1B . . 110.4 ?
C2 C1 H1B . . 110.4 ?
N1 C1 H1C . . 110.4 ?
C2 C1 H1C . . 110.4 ?
H1B C1 H1C . . 108.6 ?
N2 C2 C1 . . 107.9(4) ?
N2 C2 H2A . . 110.1 ?
C1 C2 H2A . . 110.1 ?
N2 C2 H2B . . 110.1 ?
C1 C2 H2B . . 110.1 ?
H2A C2 H2B . . 108.4 ?
N2 C3 C4 . . 113.0(3) ?
N2 C3 H3A . . 109.0 ?
C4 C3 H3A . . 109.0 ?
N2 C3 H3B . . 109.0 ?
C4 C3 H3B . . 109.0 ?
H3A C3 H3B . . 107.8 ?
C3 C4 C5 . . 113.3(4) ?
C3 C4 H4A . . 108.9 ?
C5 C4 H4A . . 108.9 ?
C3 C4 H4B . . 108.9 ?
C5 C4 H4B . . 108.9 ?
H4A C4 H4B . . 107.7 ?
N3 C5 C4 . . 112.7(4) ?
N3 C5 H5A . . 109.1 ?
C4 C5 H5A . . 109.1 ?
N3 C5 H5B . . 109.1 ?
C4 C5 H5B . . 109.1 ?
H5A C5 H5B . . 107.8 ?
N3 C6 C7 . . 108.2(4) ?
N3 C6 H6A . . 110.1 ?
C7 C6 H6A . . 110.1 ?
N3 C6 H6B . . 110.1 ?
C7 C6 H6B . . 110.1 ?
H6A C6 H6B . . 108.4 ?
C6 C7 N4 . . 109.0(3) ?
C6 C7 H7A . . 109.9 ?
N4 C7 H7A . . 109.9 ?
C6 C7 H7B . . 109.9 ?
N4 C7 H7B . . 109.9 ?
H7A C7 H7B . . 108.3 ?
N4 C8 C9 . . 112.1(4) ?
N4 C8 H8A . . 109.2 ?
C9 C8 H8A . . 109.2 ?
N4 C8 H8B . . 109.2 ?
C9 C8 H8B . . 109.2 ?
H8A C8 H8B . . 107.9 ?
C8 C9 C10 . . 116.1(5) ?
C8 C9 H9A . . 108.3 ?
C10 C9 H9A . . 108.3 ?
C8 C9 H9B . . 108.3 ?
C10 C9 H9B . . 108.3 ?
H9A C9 H9B . . 107.4 ?
N1 C10 C9 . . 113.5(5) ?
N1 C10 H10A . . 108.9 ?
C9 C10 H10A . . 108.9 ?
N1 C10 H10B . . 108.9 ?
C9 C10 H10B . . 108.9 ?
H10A C10 H10B . . 107.7 ?
C23 B1 C17 . . 108.1(3) ?
C23 B1 C29 . . 109.1(3) ?
C17 B1 C29 . . 111.6(3) ?
C23 B1 C11B . . 116.5(4) ?
C17 B1 C11B . . 106.0(4) ?
C29 B1 C11B . . 105.6(3) ?
C23 B1 C11 . . 105.4(3) ?
C17 B1 C11 . . 111.8(3) ?
C29 B1 C11 . . 110.7(3) ?
C12 C11 C16 . . 120.0 ?
C12 C11 B1 . . 121.2(3) ?
C16 C11 B1 . . 118.8(3) ?
C13 C12 C11 . . 120.0 ?
C13 C12 H12 . . 120.0 ?
C11 C12 H12 . . 120.0 ?
C12 C13 C14 . . 120.0 ?
C12 C13 H13 . . 120.0 ?
C14 C13 H13 . . 120.0 ?
C15 C14 C13 . . 120.0 ?
C15 C14 H14 . . 120.0 ?
C13 C14 H14 . . 120.0 ?
C14 C15 C16 . . 120.0 ?
C14 C15 H15 . . 120.0 ?
C16 C15 H15 . . 120.0 ?
C15 C16 C11 . . 120.0 ?
C15 C16 H16 . . 120.0 ?
C11 C16 H16 . . 120.0 ?
C12B C11B C16B . . 120.0 ?
C12B C11B B1 . . 115.4(4) ?
C16B C11B B1 . . 124.5(4) ?
C13B C12B C11B . . 120.0 ?
C13B C12B H12B . . 120.0 ?
C11B C12B H12B . . 120.0 ?
C12B C13B C14B . . 120.0 ?
C12B C13B H13B . . 120.0 ?
C14B C13B H13B . . 120.0 ?
C15B C14B C13B . . 120.0 ?
C15B C14B H14B . . 120.0 ?
C13B C14B H14B . . 120.0 ?
C14B C15B C16B . . 120.0 ?
C14B C15B H15B . . 120.0 ?
C16B C15B H15B . . 120.0 ?
C15B C16B C11B . . 120.0 ?
C15B C16B H16B . . 120.0 ?
C11B C16B H16B . . 120.0 ?
C18 C17 C22 . . 113.6(3) ?
C18 C17 B1 . . 124.2(3) ?
C22 C17 B1 . . 122.2(3) ?
C19 C18 C17 . . 123.4(4) ?
C19 C18 H18 . . 118.3 ?
C17 C18 H18 . . 118.3 ?
C20 C19 C18 . . 120.8(4) ?
C20 C19 H19 . . 119.6 ?
C18 C19 H19 . . 119.6 ?
C21 C20 C19 . . 117.7(4) ?
C21 C20 H20 . . 121.1 ?
C19 C20 H20 . . 121.1 ?
C20 C21 C22 . . 120.7(4) ?
C20 C21 H21 . . 119.7 ?
C22 C21 H21 . . 119.7 ?
C21 C22 C17 . . 123.8(3) ?
C21 C22 H22 . . 118.1 ?
C17 C22 H22 . . 118.1 ?
C24 C23 C28 . . 114.8(3) ?
C24 C23 B1 . . 125.1(3) ?
C28 C23 B1 . . 120.2(3) ?
C23 C24 C25 . . 122.8(4) ?
C23 C24 H24 . . 118.6 ?
C25 C24 H24 . . 118.6 ?
C26 C25 C24 . . 120.1(4) ?
C26 C25 H25 . . 119.9 ?
C24 C25 H25 . . 119.9 ?
C25 C26 C27 . . 119.2(4) ?
C25 C26 H26 . . 120.4 ?
C27 C26 H26 . . 120.4 ?
C26 C27 C28 . . 119.8(4) ?
C26 C27 H27 . . 120.1 ?
C28 C27 H27 . . 120.1 ?
C27 C28 C23 . . 123.4(4) ?
C27 C28 H28 . . 118.3 ?
C23 C28 H28 . . 118.3 ?
C30 C29 C34 . . 114.1(3) ?
C30 C29 B1 . . 125.2(3) ?
C34 C29 B1 . . 120.7(3) ?
C29 C30 C31 . . 123.2(3) ?
C29 C30 H30 . . 118.4 ?
C31 C30 H30 . . 118.4 ?
C32 C31 C30 . . 120.2(4) ?
C32 C31 H31 . . 119.9 ?
C30 C31 H31 . . 119.9 ?
C33 C32 C31 . . 118.7(4) ?
C33 C32 H32 . . 120.7 ?
C31 C32 H32 . . 120.7 ?
C32 C33 C34 . . 120.0(4) ?
C32 C33 H33 . . 120.0 ?
C34 C33 H33 . . 120.0 ?
C33 C34 C29 . . 123.7(4) ?
C33 C34 H34 . . 118.1 ?
C29 C34 H34 . . 118.1 ?
N5 C35 C36 . . 178.4(10) ?
N5B C35B C36B . . 178.2(11) ?
C35B C36B H36D . . 109.5 ?
C35B C36B H36E . . 109.5 ?
H36D C36B H36E . . 109.5 ?
C35B C36B H36F . . 109.5 ?
H36D C36B H36F . . 109.5 ?
H36E C36B H36F . . 109.5 ?

loop_
_geom_bond_atom_site_label_1
_geom_bond_atom_site_label_2
_geom_bond_site_symmetry_2
_geom_bond_distance
_geom_bond_publ_flag
Mn1 O1 . 1.817(3) y
Mn1 O1 2_566 1.821(3) y
Mn1 N1 . 2.187(5) y
Mn1 N2 . 2.092(3) y
Mn1 N3 . 2.178(3) y
Mn1 N4 . 2.116(3) y
Mn1 Mn1 2_566 2.7211(13) ?
N1 C1 . 1.478(6) ?
N1 C10 . 1.485(7) ?
N1 H1 . 0.9300 ?
N2 C3 . 1.482(5) ?
N2 C2 . 1.484(6) ?
N2 H2 . 0.9300 ?
N3 C6 . 1.456(5) ?
N3 C5 . 1.488(5) ?
N3 H3 . 0.9300 ?
N4 C8 . 1.450(6) ?
N4 C7 . 1.495(6) ?
N4 H4 . 0.9300 ?
C1 C2 . 1.497(6) ?
C1 H1B . 0.9900 ?
C1 H1C . 0.9900 ?
C2 H2A . 0.9900 ?
C2 H2B . 0.9900 ?
C3 C4 . 1.492(6) ?
C3 H3A . 0.9900 ?
C3 H3B . 0.9900 ?
C4 C5 . 1.511(6) ?
C4 H4A . 0.9900 ?
C4 H4B . 0.9900 ?
C5 H5A . 0.9900 ?
C5 H5B . 0.9900 ?
C6 C7 . 1.484(7) ?
C6 H6A . 0.9900 ?
C6 H6B . 0.9900 ?
C7 H7A . 0.9900 ?
C7 H7B . 0.9900 ?
C8 C9 . 1.503(7) ?
C8 H8A . 0.9900 ?
C8 H8B . 0.9900 ?
C9 C10 . 1.516(7) ?
C9 H9A . 0.9900 ?
C9 H9B . 0.9900 ?
C10 H10A . 0.9900 ?
C10 H10B . 0.9900 ?
B1 C23 . 1.639(5) ?
B1 C17 . 1.649(5) ?
B1 C29 . 1.651(5) ?
B1 C11B . 1.672(6) ?
B1 C11 . 1.705(6) ?
C11 C12 . 1.3900 ?
C11 C16 . 1.3900 ?
C12 C13 . 1.3900 ?
C12 H12 . 0.9500 ?
C13 C14 . 1.3900 ?
C13 H13 . 0.9500 ?
C14 C15 . 1.3900 ?
C14 H14 . 0.9500 ?
C15 C16 . 1.3900 ?
C15 H15 . 0.9500 ?
C16 H16 . 0.9500 ?
C11B C12B . 1.3900 ?
C11B C16B . 1.3900 ?
C12B C13B . 1.3900 ?
C12B H12B . 0.9500 ?
C13B C14B . 1.3900 ?
C13B H13B . 0.9500 ?
C14B C15B . 1.3900 ?
C14B H14B . 0.9500 ?
C15B C16B . 1.3900 ?
C15B H15B . 0.9500 ?
C16B H16B . 0.9500 ?
C17 C18 . 1.399(5) ?
C17 C22 . 1.399(5) ?
C18 C19 . 1.385(5) ?
C18 H18 . 0.9500 ?
C19 C20 . 1.380(6) ?
C19 H19 . 0.9500 ?
C20 C21 . 1.379(5) ?
C20 H20 . 0.9500 ?
C21 C22 . 1.382(5) ?
C21 H21 . 0.9500 ?
C22 H22 . 0.9500 ?
C23 C24 . 1.393(5) ?
C23 C28 . 1.404(5) ?
C24 C25 . 1.398(5) ?
C24 H24 . 0.9500 ?
C25 C26 . 1.379(6) ?
C25 H25 . 0.9500 ?
C26 C27 . 1.379(5) ?
C26 H26 . 0.9500 ?
C27 C28 . 1.387(5) ?
C27 H27 . 0.9500 ?
C28 H28 . 0.9500 ?
C29 C30 . 1.391(5) ?
C29 C34 . 1.395(5) ?
C30 C31 . 1.396(5) ?
C30 H30 . 0.9500 ?
C31 C32 . 1.375(5) ?
C31 H31 . 0.9500 ?
C32 C33 . 1.372(6) ?
C32 H32 . 0.9500 ?
C33 C34 . 1.389(5) ?
C33 H33 . 0.9500 ?
C34 H34 . 0.9500 ?
N5 C35 . 1.146(11) ?
C35 C36 . 1.411(11) ?
C36 H36A . 0.9800 ?
C36 H36B . 0.9800 ?
C36 H36C . 0.9800 ?
N5B C35B . 1.129(11) ?
C35B C36B . 1.454(12) ?
C36B H36D . 0.9800 ?
C36B H36E . 0.9800 ?
C36B H36F . 0.9800 ?

loop_
_geom_hbond_atom_site_label_D
_geom_hbond_atom_site_label_H
_geom_hbond_atom_site_label_A
_geom_hbond_site_symmetry_A
_geom_hbond_distance_DH
_geom_hbond_distance_HA
_geom_hbond_distance_DA
_geom_hbond_angle_DHA
N1 H1 N5 . 0.93 2.42 3.313(11) 160
N1 H1 N5B . 0.93 1.98 2.832(10) 151
N2 H2 Cl1 . 0.93 2.37 3.289(4) 169
N3 H3 N5 2_566 0.93 2.22 3.034(9) 146
N3 H3 N5B 2_566 0.93 2.23 3.120(9) 160
N4 H4 Cl1 . 0.93 2.42 3.330(4) 168
